data_4505070
loop_
_publ_author_name
'Marinescu, Gabriela'
'Andruh, Marius'
'Julve, Miguel'
'Lloret, Francesc'
'Llusar, Rosa'
'Uriel, Santiago'
'Vaissermann, Jacqueline'

_publ_section_title
;
 Heteropolymetallic Supramolecular Solid-State Architectures Constructed
 from [Cr(AA)(C2O4)2]-Tectons, and Sustained by Coordinative, Hydrogen
 Bond and \p&#x2212;\p Stacking Interactions (AA = 2,2&#x2018;-Bipyridine;
 1,10-Phenanthroline)
;
_journal_issue 1
_journal_name_full 'Crystal Growth &amp; Design'
_journal_page_first 261
_journal_paper_doi 10.1021/cg049944g
_journal_volume 5
_journal_year 2005
_chemical_formula_sum 'C32 H20 Ba Cr2 N4 O18'
_chemical_formula_weight 989.86
_chemical_name_systematic
;
  ?
;
_space_group_IT_number 14
_symmetry_cell_setting monoclinic
_symmetry_space_group_name_Hall '-P 2ybc'
_symmetry_space_group_name_H-M 'P 1 21/c 1'
_atom_sites_solution_hydrogens geom
_atom_sites_solution_primary direct
_atom_sites_solution_secondary difmap
_audit_creation_method SHELXL-97
_cell_angle_alpha 90.00
_cell_angle_beta 99.520(4)
_cell_angle_gamma 90.00
_cell_formula_units_Z 4
_cell_length_a 7.7608(12)
_cell_length_b 21.176(4)
_cell_length_c 21.462(4)
_cell_measurement_temperature 293(2)
_cell_volume 3478.5(11)
_computing_cell_refinement 'Bruker SMART'
_computing_data_collection 'Bruker SMART'
_computing_data_reduction 'Bruker SHELXTL'
_computing_molecular_graphics 'Bruker SHELXTL'
_computing_publication_material 'Bruker SHELXTL'
_computing_structure_refinement 'SHELXL-97 (Sheldrick, 1997)'
_computing_structure_solution 'SHELXS-97 (Sheldrick, 1990)'
_diffrn_ambient_temperature 293(2)
_diffrn_measured_fraction_theta_full 0.999
_diffrn_measured_fraction_theta_max 0.999
_diffrn_measurement_device_type 'CCD area detector'
_diffrn_measurement_method 'phi and omega scans'
_diffrn_radiation_monochromator graphite
_diffrn_radiation_source 'fine-focus sealed tube'
_diffrn_radiation_type MoK\a
_diffrn_radiation_wavelength 0.71073
_diffrn_reflns_av_R_equivalents 0.0637
_diffrn_reflns_av_sigmaI/netI 0.0756
_diffrn_reflns_limit_h_max 9
_diffrn_reflns_limit_h_min -8
_diffrn_reflns_limit_k_max 26
_diffrn_reflns_limit_k_min -26
_diffrn_reflns_limit_l_max 26
_diffrn_reflns_limit_l_min -23
_diffrn_reflns_number 21924
_diffrn_reflns_theta_full 26.37
_diffrn_reflns_theta_max 26.37
_diffrn_reflns_theta_min 1.36
_exptl_absorpt_coefficient_mu 1.823
_exptl_absorpt_correction_T_max 1.955418
_exptl_absorpt_correction_T_min 1.361971
_exptl_absorpt_correction_type 'Bruker SADABS'
_exptl_crystal_colour Violet
_exptl_crystal_density_diffrn 1.890
_exptl_crystal_density_method 'not measured'
_exptl_crystal_description Plate
_exptl_crystal_F_000 1952
_exptl_crystal_size_max 0.36
_exptl_crystal_size_mid 0.07
_exptl_crystal_size_min 0.07
_refine_diff_density_max 0.948
_refine_diff_density_min -0.705
_refine_diff_density_rms 0.106
_refine_ls_extinction_method none
_refine_ls_goodness_of_fit_ref 0.968
_refine_ls_hydrogen_treatment mixed
_refine_ls_matrix_type full
_refine_ls_number_parameters 586
_refine_ls_number_reflns 7105
_refine_ls_number_restraints 0
_refine_ls_restrained_S_all 0.968
_refine_ls_R_factor_all 0.0842
_refine_ls_R_factor_gt 0.0424
_refine_ls_shift/su_max 0.009
_refine_ls_shift/su_mean 0.000
_refine_ls_structure_factor_coef Fsqd
_refine_ls_weighting_details 'calc w=1/[\s^2^(Fo^2^)+(0.0489P)^2^+0.0000P] where P=(Fo^2^+2Fc^2^)/3'
_refine_ls_weighting_scheme calc
_refine_ls_wR_factor_gt 0.0881
_refine_ls_wR_factor_ref 0.1002
_reflns_number_gt 4650
_reflns_number_total 7105
_reflns_threshold_expression >2sigma(I)
_cod_data_source_file cg049944gsi20040205_063033.cif
_cod_data_source_block str151m
_cod_depositor_comments
;
The following automatic conversions were performed:

'_symmetry_cell_setting' value 'Monoclinic' changed to 'monoclinic'
according to /home/saulius/struct/CIF-dictionaries/cif_core.dic
dictionary named 'cif_core.dic' version 2.4.1 from 2010-06-29.

Automatic conversion script
Id: cif_fix_values 1715 2011-07-08 13:25:40Z adriana 
;
_cod_original_cell_volume 3478.5(10)
_cod_original_sg_symbol_H-M P2(1)/c
_cod_database_code 4505070

loop_
_symmetry_equiv_pos_as_xyz
'x, y, z'
'-x, y+1/2, -z+1/2'
'-x, -y, -z'
'x, -y-1/2, z-1/2'

loop_
_atom_site_label
_atom_site_type_symbol
_atom_site_fract_x
_atom_site_fract_y
_atom_site_fract_z
_atom_site_U_iso_or_equiv
_atom_site_adp_type
_atom_site_occupancy
_atom_site_symmetry_multiplicity
_atom_site_calc_flag
Ba1 Ba 0.79818(4) 0.256478(12) 0.268376(14) 0.03120(10) Uani 1 1 d
Cr1 Cr 0.61590(11) -0.01300(3) 0.32148(3) 0.0303(2) Uani 1 1 d
N1 N 0.7700(5) -0.07558(18) 0.3804(2) 0.0338(10) Uani 1 1 d
C1 C 0.8554(8) -0.1265(3) 0.3650(3) 0.0472(15) Uani 1 1 d
H1 H 0.841(6) -0.137(2) 0.321(2) 0.032(14) Uiso 1 1 d
O1 O 0.6018(5) -0.06993(16) 0.24838(15) 0.0398(9) Uani 1 1 d
Cr2 Cr 0.33066(11) 0.17304(4) 0.03291(4) 0.0314(2) Uani 1 1 d
N2 N 0.6193(5) 0.03136(18) 0.40758(18) 0.0298(9) Uani 1 1 d
C2 C 0.9568(8) -0.1641(3) 0.4098(3) 0.0512(16) Uani 1 1 d
H2 H 0.988(7) -0.202(3) 0.388(3) 0.061(18) Uiso 1 1 d
O2 O 0.3939(4) -0.05368(15) 0.32945(15) 0.0343(8) Uani 1 1 d
N3 N 0.3331(5) 0.09053(17) -0.01968(17) 0.0265(9) Uani 1 1 d
C3 C 0.9710(7) -0.1487(3) 0.4718(3) 0.0484(16) Uani 1 1 d
H3 H 1.039(6) -0.170(2) 0.502(2) 0.027(13) Uiso 1 1 d
O3 O 0.4273(5) -0.14376(17) 0.19662(16) 0.0499(10) Uani 1 1 d
N4 N 0.2404(5) 0.10915(19) 0.09292(18) 0.0327(10) Uani 1 1 d
C4 C 0.8879(7) -0.0949(3) 0.4911(3) 0.0391(13) Uani 1 1 d
O4 O 0.1980(5) -0.12214(16) 0.28113(18) 0.0460(10) Uani 1 1 d
C5 C 0.9037(8) -0.0726(3) 0.5554(3) 0.0467(15) Uani 1 1 d
H5 H 0.976(9) -0.109(3) 0.577(3) 0.10(3) Uiso 1 1 d
O5 O 0.4963(4) 0.05842(15) 0.27551(16) 0.0388(9) Uani 1 1 d
C6 C 0.8296(8) -0.0183(3) 0.5683(3) 0.0451(15) Uani 1 1 d
H6 H 0.853(6) -0.003(2) 0.610(2) 0.029(13) Uiso 1 1 d
O6 O 0.8263(4) 0.03345(15) 0.30830(16) 0.0347(8) Uani 1 1 d
O7 O 0.5526(5) 0.15536(17) 0.24201(18) 0.0494(11) Uani 1 1 d
C7 C 0.7306(7) 0.0204(2) 0.5198(2) 0.0353(13) Uani 1 1 d
O8 O 0.9040(5) 0.13173(15) 0.28788(17) 0.0400(9) Uani 1 1 d
C8 C 0.6525(8) 0.0786(3) 0.5298(3) 0.0410(15) Uani 1 1 d
H8 H 0.671(6) 0.094(2) 0.566(2) 0.029(14) Uiso 1 1 d
O9 O 1.1560(6) 0.2548(2) 0.2513(2) 0.0742(13) Uani 1 1 d
C9 C 0.5608(8) 0.1099(3) 0.4805(3) 0.0393(13) Uani 1 1 d
H9 H 0.519(6) 0.148(2) 0.484(2) 0.031(14) Uiso 1 1 d
O10 O 0.6477(10) 0.2190(3) 0.3713(3) 0.0665(16) Uani 1 1 d
H10A H 0.542(10) 0.225(4) 0.368(4) 0.09(4) Uiso 1 1 d
H10B H 0.693(9) 0.235(3) 0.396(3) 0.04(2) Uiso 1 1 d
C10 C 0.5445(7) 0.0857(2) 0.4198(3) 0.0360(12) Uani 1 1 d
H10 H 0.477(7) 0.105(2) 0.377(3) 0.056(16) Uiso 1 1 d
O11 O 0.7732(5) 0.21412(18) 0.14437(16) 0.0443(9) Uani 1 1 d
C11 C 0.7110(6) -0.0018(2) 0.4574(2) 0.0294(11) Uani 1 1 d
O12 O 0.4962(5) 0.28343(17) 0.17771(18) 0.0556(11) Uani 1 1 d
C12 C 0.7900(6) -0.0593(2) 0.4430(2) 0.0303(12) Uani 1 1 d
C13 C 0.4629(7) -0.1045(2) 0.2387(2) 0.0331(12) Uani 1 1 d
O13 O 0.5749(4) 0.16565(15) 0.07319(15) 0.0352(8) Uani 1 1 d
C14 C 0.3374(7) -0.0937(2) 0.2865(2) 0.0313(12) Uani 1 1 d
O14 O 0.3291(5) 0.24063(16) 0.09447(18) 0.0496(10) Uani 1 1 d
C15 C 0.5992(7) 0.1040(2) 0.2655(2) 0.0340(12) Uani 1 1 d
O15 O 0.0953(5) 0.18962(16) -0.01377(17) 0.0415(9) Uani 1 1 d
C16 C 0.7942(7) 0.0906(2) 0.2886(2) 0.0304(12) Uani 1 1 d
O16 O 0.3993(5) 0.22701(15) -0.03316(17) 0.0429(9) Uani 1 1 d
C17 C 0.6251(7) 0.2062(2) 0.1162(2) 0.0318(12) Uani 1 1 d
O17 O -0.0310(6) 0.2207(2) -0.1096(2) 0.0736(14) Uani 1 1 d
O18 O 0.2897(6) 0.2766(2) -0.1218(2) 0.0649(13) Uani 1 1 d
C18 C 0.4734(7) 0.2481(2) 0.1317(2) 0.0361(12) Uani 1 1 d
C19 C 0.0952(8) 0.2167(3) -0.0672(3) 0.0438(14) Uani 1 1 d
C20 C 0.2743(7) 0.2428(2) -0.0770(3) 0.0427(14) Uani 1 1 d
C21 C 0.3741(7) 0.0836(2) -0.0769(2) 0.0340(12) Uani 1 1 d
H21 H 0.414(6) 0.124(2) -0.0993(19) 0.024(12) Uiso 1 1 d
C22 C 0.3547(7) 0.0253(3) -0.1085(3) 0.0407(14) Uani 1 1 d
H22 H 0.389(6) 0.0237(19) -0.146(2) 0.021(12) Uiso 1 1 d
C23 C 0.2961(7) -0.0259(3) -0.0809(3) 0.0395(13) Uani 1 1 d
H23 H 0.276(7) -0.071(3) -0.103(2) 0.059(17) Uiso 1 1 d
C24 C 0.2544(6) -0.0208(2) -0.0200(2) 0.0314(12) Uani 1 1 d
C25 C 0.1921(7) -0.0716(3) 0.0148(3) 0.0401(14) Uani 1 1 d
H25 H 0.183(7) -0.108(3) -0.014(3) 0.063(19) Uiso 1 1 d
C26 C 0.1543(7) -0.0630(3) 0.0733(3) 0.0439(15) Uani 1 1 d
H26 H 0.121(8) -0.098(3) 0.098(3) 0.067(19) Uiso 1 1 d
C27 C 0.1677(6) -0.0022(3) 0.1025(2) 0.0366(13) Uani 1 1 d
C28 C 0.1227(8) 0.0103(3) 0.1618(3) 0.0498(16) Uani 1 1 d
H28 H 0.077(7) -0.022(2) 0.183(2) 0.042(15) Uiso 1 1 d
C29 C 0.1357(7) 0.0707(4) 0.1848(3) 0.0552(18) Uani 1 1 d
H29 H 0.104(7) 0.080(2) 0.228(3) 0.050(16) Uiso 1 1 d
C30 C 0.1923(7) 0.1193(3) 0.1491(3) 0.0459(15) Uani 1 1 d
H30 H 0.203(7) 0.161(2) 0.166(2) 0.047(16) Uiso 1 1 d
C31 C 0.2282(6) 0.0490(2) 0.0704(2) 0.0283(11) Uani 1 1 d
C32 C 0.2747(6) 0.0396(2) 0.0090(2) 0.0242(10) Uani 1 1 d

loop_
_atom_site_aniso_label
_atom_site_aniso_U_11
_atom_site_aniso_U_22
_atom_site_aniso_U_33
_atom_site_aniso_U_23
_atom_site_aniso_U_13
_atom_site_aniso_U_12
Ba1 0.03707(18) 0.02574(16) 0.02786(16) 0.00196(13) -0.00319(12) -0.00047(14)
Cr1 0.0368(5) 0.0280(4) 0.0253(4) 0.0007(3) 0.0026(4) -0.0079(4)
N1 0.033(3) 0.026(2) 0.041(3) -0.0012(19) 0.006(2) -0.0084(19)
C1 0.037(4) 0.037(3) 0.066(5) -0.007(3) 0.006(3) -0.009(3)
O1 0.047(2) 0.046(2) 0.0269(19) -0.0029(16) 0.0095(17) -0.0146(19)
Cr2 0.0338(5) 0.0283(4) 0.0278(4) -0.0033(3) -0.0078(4) 0.0033(4)
N2 0.030(2) 0.029(2) 0.029(2) 0.0031(18) 0.0017(18) -0.0066(19)
C2 0.041(4) 0.034(3) 0.076(5) 0.000(3) 0.001(3) -0.003(3)
O2 0.038(2) 0.0349(19) 0.0313(19) -0.0031(15) 0.0100(16) -0.0111(16)
N3 0.028(2) 0.027(2) 0.022(2) 0.0022(17) -0.0041(17) 0.0059(18)
C3 0.027(3) 0.043(3) 0.071(5) 0.021(3) -0.004(3) -0.004(3)
O3 0.074(3) 0.045(2) 0.031(2) -0.0133(18) 0.012(2) -0.019(2)
N4 0.027(2) 0.047(3) 0.022(2) -0.0001(19) -0.0031(18) 0.006(2)
C4 0.026(3) 0.044(3) 0.046(3) 0.018(3) 0.002(3) -0.010(3)
O4 0.036(2) 0.036(2) 0.066(3) -0.0087(19) 0.007(2) -0.0085(18)
C5 0.030(3) 0.068(4) 0.040(4) 0.018(3) -0.001(3) -0.007(3)
O5 0.031(2) 0.038(2) 0.043(2) 0.0118(16) -0.0060(17) -0.0107(17)
C6 0.038(4) 0.070(4) 0.025(3) 0.004(3) -0.001(3) -0.019(3)
O6 0.036(2) 0.0276(18) 0.040(2) 0.0003(15) 0.0061(16) -0.0044(16)
O7 0.045(3) 0.037(2) 0.059(3) 0.0194(19) -0.014(2) -0.0071(18)
C7 0.028(3) 0.046(3) 0.032(3) 0.004(2) 0.005(2) -0.017(3)
O8 0.036(2) 0.0307(19) 0.056(2) 0.0039(17) 0.0150(18) -0.0065(17)
C8 0.046(4) 0.047(3) 0.033(3) -0.015(3) 0.017(3) -0.023(3)
O9 0.052(3) 0.099(4) 0.068(3) 0.012(3) 0.000(2) -0.004(3)
C9 0.046(4) 0.034(3) 0.041(3) -0.004(3) 0.017(3) -0.006(3)
O10 0.073(5) 0.070(4) 0.060(4) -0.001(3) 0.018(3) -0.015(3)
C10 0.034(3) 0.037(3) 0.037(3) -0.003(2) 0.006(3) -0.010(2)
O11 0.032(2) 0.062(2) 0.037(2) -0.0088(18) -0.0010(18) -0.0051(19)
C11 0.027(3) 0.033(3) 0.028(3) 0.008(2) 0.004(2) -0.011(2)
O12 0.063(3) 0.038(2) 0.053(3) -0.017(2) -0.026(2) 0.016(2)
C12 0.026(3) 0.031(3) 0.034(3) 0.011(2) 0.004(2) -0.012(2)
C13 0.050(4) 0.030(3) 0.020(3) 0.006(2) 0.007(2) -0.009(3)
O13 0.033(2) 0.0359(19) 0.0324(19) -0.0071(16) -0.0084(16) 0.0055(16)
C14 0.038(3) 0.020(2) 0.034(3) 0.004(2) 0.001(2) -0.002(2)
O14 0.046(2) 0.045(2) 0.049(2) -0.0165(18) -0.0174(19) 0.0140(19)
C15 0.038(3) 0.036(3) 0.025(3) 0.001(2) -0.005(2) -0.004(3)
O15 0.038(2) 0.041(2) 0.042(2) -0.0009(17) -0.0046(17) 0.0023(17)
C16 0.045(3) 0.027(3) 0.021(2) -0.001(2) 0.011(2) -0.006(2)
O16 0.041(2) 0.034(2) 0.050(2) 0.0069(17) -0.0056(19) -0.0074(17)
C17 0.037(3) 0.029(3) 0.026(3) 0.003(2) -0.003(2) -0.004(2)
O17 0.053(3) 0.103(4) 0.053(3) 0.016(3) -0.026(2) 0.002(3)
O18 0.073(3) 0.064(3) 0.054(3) 0.025(2) 0.000(2) -0.005(2)
C18 0.048(3) 0.022(3) 0.034(3) -0.002(2) -0.008(2) 0.007(2)
C19 0.050(4) 0.036(3) 0.039(3) -0.002(3) -0.013(3) 0.006(3)
C20 0.045(4) 0.033(3) 0.046(3) 0.002(3) -0.007(3) 0.000(3)
C21 0.036(3) 0.039(3) 0.026(3) 0.002(2) 0.001(2) 0.003(2)
C22 0.042(4) 0.058(4) 0.022(3) 0.000(3) 0.005(3) 0.011(3)
C23 0.034(3) 0.042(3) 0.040(3) -0.007(3) -0.001(3) 0.009(3)
C24 0.027(3) 0.030(3) 0.035(3) 0.001(2) -0.004(2) 0.004(2)
C25 0.033(3) 0.030(3) 0.056(4) 0.005(3) 0.002(3) 0.000(2)
C26 0.029(3) 0.037(3) 0.066(4) 0.015(3) 0.009(3) 0.004(3)
C27 0.020(3) 0.054(3) 0.037(3) 0.016(3) 0.007(2) 0.008(2)
C28 0.037(4) 0.077(5) 0.036(3) 0.024(3) 0.008(3) 0.004(3)
C29 0.029(3) 0.106(6) 0.034(3) 0.002(4) 0.012(3) 0.001(4)
C30 0.033(3) 0.069(4) 0.034(3) -0.012(3) 0.001(3) 0.009(3)
C31 0.017(3) 0.044(3) 0.022(3) 0.002(2) -0.003(2) 0.006(2)
C32 0.013(2) 0.031(3) 0.025(3) 0.006(2) -0.007(2) 0.004(2)

loop_
_atom_type_symbol
_atom_type_description
_atom_type_scat_dispersion_real
_atom_type_scat_dispersion_imag
_atom_type_scat_source
C C 0.0033 0.0016 'International Tables Vol C Tables 4.2.6.8 and 6.1.1.4'
H H 0.0000 0.0000 'International Tables Vol C Tables 4.2.6.8 and 6.1.1.4'
N N 0.0061 0.0033 'International Tables Vol C Tables 4.2.6.8 and 6.1.1.4'
O O 0.0106 0.0060 'International Tables Vol C Tables 4.2.6.8 and 6.1.1.4'
Cr Cr 0.3209 0.6236 'International Tables Vol C Tables 4.2.6.8 and 6.1.1.4'
Ba Ba -0.3244 2.2819 'International Tables Vol C Tables 4.2.6.8 and 6.1.1.4'

loop_
_geom_angle_atom_site_label_1
_geom_angle_atom_site_label_2
_geom_angle_atom_site_label_3
_geom_angle
_geom_angle_site_symmetry_1
_geom_angle_site_symmetry_3
O17 Ba1 O8 86.56(13) 4_666 .
O17 Ba1 O10 59.84(19) 4_666 .
O8 Ba1 O10 76.20(15) . .
O17 Ba1 O4 99.56(13) 4_666 2_655
O8 Ba1 O4 156.10(11) . 2_655
O10 Ba1 O4 126.82(15) . 2_655
O17 Ba1 O11 154.81(13) 4_666 .
O8 Ba1 O11 79.03(11) . .
O10 Ba1 O11 134.07(16) . .
O4 Ba1 O11 86.33(11) 2_655 .
O17 Ba1 O12 145.23(13) 4_666 .
O8 Ba1 O12 118.91(10) . .
O10 Ba1 O12 101.19(19) . .
O4 Ba1 O12 67.24(11) 2_655 .
O11 Ba1 O12 59.44(11) . .
O17 Ba1 O7 121.04(13) 4_666 .
O8 Ba1 O7 59.24(10) . .
O10 Ba1 O7 65.78(17) . .
O4 Ba1 O7 131.65(10) 2_655 .
O11 Ba1 O7 68.34(11) . .
O12 Ba1 O7 64.43(11) . .
O17 Ba1 O9 78.49(14) 4_666 .
O8 Ba1 O9 74.82(12) . .
O10 Ba1 O9 129.97(18) . .
O4 Ba1 O9 83.74(12) 2_655 .
O11 Ba1 O9 77.84(12) . .
O12 Ba1 O9 128.48(13) . .
O7 Ba1 O9 126.48(13) . .
O17 Ba1 O3 81.05(12) 4_666 2_655
O8 Ba1 O3 145.52(10) . 2_655
O10 Ba1 O3 69.73(15) . 2_655
O4 Ba1 O3 58.31(10) 2_655 2_655
O11 Ba1 O3 121.94(10) . 2_655
O12 Ba1 O3 64.53(11) . 2_655
O7 Ba1 O3 100.63(12) . 2_655
O9 Ba1 O3 132.67(13) . 2_655
O5 Cr1 O2 91.90(14) . .
O5 Cr1 O6 82.91(14) . .
O2 Cr1 O6 174.75(14) . .
O5 Cr1 O1 96.45(15) . .
O2 Cr1 O1 82.32(14) . .
O6 Cr1 O1 97.46(14) . .
O5 Cr1 N2 91.97(15) . .
O2 Cr1 N2 90.18(14) . .
O6 Cr1 N2 90.76(14) . .
O1 Cr1 N2 168.88(15) . .
O5 Cr1 N1 169.10(15) . .
O2 Cr1 N1 95.33(15) . .
O6 Cr1 N1 89.92(15) . .
O1 Cr1 N1 92.59(16) . .
N2 Cr1 N1 79.89(16) . .
C1 N1 C12 117.8(5) . .
C1 N1 Cr1 128.7(4) . .
C12 N1 Cr1 113.4(3) . .
N1 C1 C2 122.6(6) . .
C13 O1 Cr1 114.2(3) . .
O14 Cr2 O13 82.71(14) . .
O14 Cr2 O16 95.45(17) . .
O13 Cr2 O16 90.40(15) . .
O14 Cr2 O15 96.03(15) . .
O13 Cr2 O15 172.56(16) . .
O16 Cr2 O15 82.41(15) . .
O14 Cr2 N4 91.01(17) . .
O13 Cr2 N4 94.34(15) . .
O16 Cr2 N4 172.43(15) . .
O15 Cr2 N4 93.01(15) . .
O14 Cr2 N3 170.19(16) . .
O13 Cr2 N3 94.44(14) . .
O16 Cr2 N3 93.96(15) . .
O15 Cr2 N3 87.98(14) . .
N4 Cr2 N3 79.81(15) . .
C10 N2 C11 118.3(4) . .
C10 N2 Cr1 128.7(3) . .
C11 N2 Cr1 113.0(3) . .
C3 C2 C1 119.0(6) . .
C14 O2 Cr1 115.6(3) . .
C21 N3 C32 118.8(4) . .
C21 N3 Cr2 128.3(3) . .
C32 N3 Cr2 112.8(3) . .
C2 C3 C4 121.2(6) . .
C13 O3 Ba1 111.9(3) . 2_645
C30 N4 C31 117.2(5) . .
C30 N4 Cr2 129.1(4) . .
C31 N4 Cr2 113.7(3) . .
C12 C4 C3 116.2(5) . .
C12 C4 C5 118.6(5) . .
C3 C4 C5 125.2(5) . .
C14 O4 Ba1 115.2(3) . 2_645
C6 C5 C4 120.6(5) . .
C15 O5 Cr1 114.0(3) . .
C5 C6 C7 122.4(5) . .
C16 O6 Cr1 113.3(3) . .
C15 O7 Ba1 116.1(3) . .
C11 C7 C8 117.3(5) . .
C11 C7 C6 117.3(5) . .
C8 C7 C6 125.4(5) . .
C16 O8 Ba1 119.4(3) . .
C9 C8 C7 119.7(5) . .
C8 C9 C10 120.7(6) . .
N2 C10 C9 121.9(5) . .
C17 O11 Ba1 115.4(3) . .
N2 C11 C7 122.0(5) . .
N2 C11 C12 117.1(4) . .
C7 C11 C12 120.9(5) . .
C18 O12 Ba1 114.9(3) . .
N1 C12 C4 123.1(5) . .
N1 C12 C11 116.5(4) . .
C4 C12 C11 120.3(5) . .
O3 C13 O1 125.7(5) . .
O3 C13 C14 120.0(5) . .
O1 C13 C14 114.3(4) . .
C17 O13 Cr2 115.1(3) . .
O4 C14 O2 126.0(5) . .
O4 C14 C13 120.5(4) . .
O2 C14 C13 113.5(4) . .
C18 O14 Cr2 114.4(3) . .
O7 C15 O5 125.6(5) . .
O7 C15 C16 120.2(5) . .
O5 C15 C16 114.2(4) . .
C19 O15 Cr2 113.5(4) . .
O8 C16 O6 125.1(5) . .
O8 C16 C15 121.0(4) . .
O6 C16 C15 113.9(4) . .
C20 O16 Cr2 114.9(3) . .
O11 C17 O13 127.0(5) . .
O11 C17 C18 120.1(4) . .
O13 C17 C18 112.8(4) . .
C19 O17 Ba1 155.8(4) . 4_465
O12 C18 O14 125.1(5) . .
O12 C18 C17 120.4(5) . .
O14 C18 C17 114.4(4) . .
O17 C19 O15 125.3(6) . .
O17 C19 C20 120.1(5) . .
O15 C19 C20 114.5(5) . .
O18 C20 O16 124.9(5) . .
O18 C20 C19 121.7(5) . .
O16 C20 C19 113.4(5) . .
N3 C21 C22 121.4(5) . .
C23 C22 C21 120.7(5) . .
C22 C23 C24 119.7(5) . .
C23 C24 C32 116.8(5) . .
C23 C24 C25 125.3(5) . .
C32 C24 C25 118.0(5) . .
C26 C25 C24 121.8(5) . .
C25 C26 C27 121.2(5) . .
C28 C27 C31 117.0(5) . .
C28 C27 C26 123.9(5) . .
C31 C27 C26 119.0(5) . .
C29 C28 C27 119.4(6) . .
C28 C29 C30 120.1(6) . .
N4 C30 C29 122.5(6) . .
N4 C31 C27 123.8(5) . .
N4 C31 C32 116.3(4) . .
C27 C31 C32 119.9(4) . .
N3 C32 C24 122.7(4) . .
N3 C32 C31 117.3(4) . .
C24 C32 C31 120.0(4) . .

loop_
_geom_bond_atom_site_label_1
_geom_bond_atom_site_label_2
_geom_bond_distance
_geom_bond_site_symmetry_2
Ba1 O17 2.775(4) 4_666
Ba1 O8 2.778(3) .
Ba1 O10 2.779(5) .
Ba1 O4 2.783(3) 2_655
Ba1 O11 2.785(3) .
Ba1 O12 2.845(4) .
Ba1 O7 2.860(4) .
Ba1 O9 2.861(5) .
Ba1 O3 2.920(4) 2_655
Cr1 O5 1.954(3) .
Cr1 O2 1.959(3) .
Cr1 O6 1.966(3) .
Cr1 O1 1.967(3) .
Cr1 N2 2.069(4) .
Cr1 N1 2.070(4) .
N1 C1 1.335(7) .
N1 C12 1.372(6) .
C1 C2 1.389(8) .
O1 C13 1.291(6) .
Cr2 O14 1.949(3) .
Cr2 O13 1.955(3) .
Cr2 O16 1.962(4) .
Cr2 O15 1.964(4) .
Cr2 N4 2.068(4) .
Cr2 N3 2.082(4) .
N2 C10 1.334(6) .
N2 C11 1.376(6) .
C2 C3 1.358(9) .
O2 C14 1.274(5) .
N3 C21 1.327(6) .
N3 C32 1.357(6) .
C3 C4 1.403(8) .
O3 C13 1.226(6) .
O3 Ba1 2.920(4) 2_645
N4 C30 1.337(7) .
N4 C31 1.361(6) .
C4 C12 1.397(7) .
C4 C5 1.445(8) .
O4 C14 1.227(5) .
O4 Ba1 2.783(3) 2_645
C5 C6 1.336(8) .
O5 C15 1.294(6) .
C6 C7 1.444(7) .
O6 C16 1.292(5) .
O7 C15 1.227(6) .
C7 C11 1.402(7) .
C7 C8 1.406(8) .
O8 C16 1.221(5) .
C8 C9 1.347(8) .
C9 C10 1.387(7) .
O11 C17 1.218(6) .
C11 C12 1.419(7) .
O12 C18 1.228(6) .
C13 C14 1.544(7) .
O13 C17 1.274(5) .
O14 C18 1.273(6) .
C15 C16 1.539(7) .
O15 C19 1.282(6) .
O16 C20 1.279(6) .
C17 C18 1.553(7) .
O17 C19 1.225(6) .
O17 Ba1 2.775(4) 4_465
O18 C20 1.221(6) .
C19 C20 1.543(8) .
C21 C22 1.406(7) .
C22 C23 1.349(8) .
C23 C24 1.402(7) .
C24 C32 1.420(6) .
C24 C25 1.436(7) .
C25 C26 1.348(8) .
C26 C27 1.429(8) .
C27 C28 1.399(8) .
C27 C31 1.406(7) .
C28 C29 1.369(9) .
C29 C30 1.396(9) .
C31 C32 1.436(6) .

loop_
_geom_hbond_atom_site_label_D
_geom_hbond_atom_site_label_H
_geom_hbond_atom_site_label_A
_geom_hbond_distance_DH
_geom_hbond_distance_HA
_geom_hbond_distance_DA
_geom_hbond_angle_DHA
_geom_hbond_site_symmetry_A
O10 H10A O18 0.82(8) 2.01(8) 2.809(8) 165(8) 4_566
O10 H10B O17 0.68(6) 2.35(7) 2.770(9) 122(7) 4_666
